data_7229507
loop_
_publ_author_name
'Przybyla, Jack J.'
'LaDuca, Robert L.'

_publ_section_title
;
 Control of chirality and catenation in cobalt and cadmium camphorate
 coordination complexes
;
_journal_issue 3
_journal_name_full CrystEngComm
_journal_page_first 280
_journal_paper_doi 10.1039/C7CE01712J
_journal_volume 20
_journal_year 2018
_chemical_formula_sum 'C37 H52 Co2 N4 O12'
_chemical_formula_weight 862.68
_space_group_crystal_system monoclinic
_space_group_IT_number 14
_space_group_name_Hall '-P 2ybc'
_space_group_name_H-M_alt 'P 1 21/c 1'
_symmetry_space_group_name_Hall '-P 2ybc'
_symmetry_space_group_name_H-M 'P 1 21/c 1'
_atom_sites_solution_hydrogens mixed
_audit_creation_method SHELXL-2014/7
_audit_update_record
;
2017-11-02 deposited with the CCDC.
2017-11-06 downloaded from the CCDC.
;
_cell_angle_alpha 90
_cell_angle_beta 105.036(6)
_cell_angle_gamma 90
_cell_formula_units_Z 2
_cell_length_a 11.653(6)
_cell_length_b 13.074(6)
_cell_length_c 13.802(7)
_cell_measurement_reflns_used 16079
_cell_measurement_temperature 173(2)
_cell_measurement_theta_max 25.384
_cell_measurement_theta_min 1.81
_cell_volume 2030.8(17)
_computing_structure_refinement 'SHELXL-2014/7 (Sheldrick, 2014)'
_diffrn_ambient_temperature 173(2)
_diffrn_detector_area_resol_mean 7.9
_diffrn_measured_fraction_theta_full 1.000
_diffrn_measured_fraction_theta_max 0.998
_diffrn_measurement_device 'three-circle diffractometer'
_diffrn_measurement_device_type 'Bruker SMART CCD 1K area detector'
_diffrn_measurement_method \w
_diffrn_radiation_type MoK\a
_diffrn_radiation_wavelength 0.71073
_diffrn_reflns_av_R_equivalents 0.0703
_diffrn_reflns_av_unetI/netI 0.0690
_diffrn_reflns_Laue_measured_fraction_full 1.000
_diffrn_reflns_Laue_measured_fraction_max 0.998
_diffrn_reflns_limit_h_max 13
_diffrn_reflns_limit_h_min -14
_diffrn_reflns_limit_k_max 15
_diffrn_reflns_limit_k_min -15
_diffrn_reflns_limit_l_max 16
_diffrn_reflns_limit_l_min -16
_diffrn_reflns_number 16079
_diffrn_reflns_point_group_measured_fraction_full 1.000
_diffrn_reflns_point_group_measured_fraction_max 0.998
_diffrn_reflns_theta_full 25.242
_diffrn_reflns_theta_max 25.384
_diffrn_reflns_theta_min 1.810
_diffrn_source 'sealed X-ray tube'
_diffrn_source_target Mo
_exptl_absorpt_coefficient_mu 0.881
_exptl_absorpt_correction_T_max 0.7452
_exptl_absorpt_correction_T_min 0.6461
_exptl_absorpt_correction_type multi-scan
_exptl_absorpt_process_details SADABS
_exptl_crystal_colour pink
_exptl_crystal_density_diffrn 1.411
_exptl_crystal_density_meas ?
_exptl_crystal_description chunk
_exptl_crystal_F_000 904
_exptl_crystal_size_max 0.169
_exptl_crystal_size_mid 0.168
_exptl_crystal_size_min 0.132
_refine_diff_density_max 0.573
_refine_diff_density_min -0.528
_refine_diff_density_rms 0.089
_refine_ls_extinction_method none
_refine_ls_goodness_of_fit_ref 1.025
_refine_ls_hydrogen_treatment constr
_refine_ls_matrix_type full
_refine_ls_number_parameters 247
_refine_ls_number_reflns 3729
_refine_ls_number_restraints 32
_refine_ls_restrained_S_all 1.025
_refine_ls_R_factor_all 0.1418
_refine_ls_R_factor_gt 0.0881
_refine_ls_shift/su_max 0.000
_refine_ls_shift/su_mean 0.000
_refine_ls_structure_factor_coef Fsqd
_refine_ls_weighting_details 'w=1/[\s^2^(Fo^2^)+(0.0805P)^2^+8.0330P] where P=(Fo^2^+2Fc^2^)/3'
_refine_ls_weighting_scheme calc
_refine_ls_wR_factor_gt 0.2035
_refine_ls_wR_factor_ref 0.2365
_reflns_Friedel_coverage 0.000
_reflns_number_gt 2219
_reflns_number_total 3729
_reflns_threshold_expression 'I > 2\s(I)'
_cod_data_source_file c7ce01712j2.cif
_cod_data_source_block p21c_CCDC1
_cod_depositor_comments
;
The following automatic conversions were performed:

'_exptl_crystal_density_meas' value 'not measured' was changed to '?'
- the value is perceived as not measured.

Automatic conversion script
Id: cif_fix_values 4973 2017-02-22 13:04:09Z antanas 

 Adding full bibliography for 7229504--7229508.cif.
;
_cod_original_cell_volume 2030.7(17)
_cod_database_code 7229507
_shelx_shelxl_version_number 2014/7
_shelx_space_group_comment
;
The symmetry employed for this shelxl refinement is uniquely defined
by the following loop, which should always be used as a source of
symmetry information in preference to the above space-group names.
They are only intended as comments.
;
_shelx_estimated_absorpt_t_min 0.865
_shelx_estimated_absorpt_t_max 0.893

loop_
_space_group_symop_operation_xyz
'x, y, z'
'-x, y+1/2, -z+1/2'
'-x, -y, -z'
'x, -y-1/2, z-1/2'

loop_
_atom_site_label
_atom_site_type_symbol
_atom_site_fract_x
_atom_site_fract_y
_atom_site_fract_z
_atom_site_U_iso_or_equiv
_atom_site_adp_type
_atom_site_occupancy
_atom_site_site_symmetry_order
_atom_site_calc_flag
_atom_site_refinement_flags_posn
_atom_site_refinement_flags_adp
_atom_site_refinement_flags_occupancy
_atom_site_disorder_assembly
_atom_site_disorder_group
Co1 Co 0.12209(8) 0.49814(7) 0.52898(8) 0.0552(4) Uani 1 1 d . . . . .
O1 O 0.6571(10) 0.4168(10) 0.7948(9) 0.0716(17) Uani 0.5 1 d . . P A -1
O2 O 0.3616(10) 0.5961(10) 1.2646(9) 0.0716(17) Uani 0.5 1 d . . P A -1
O3 O 0.1140(11) 0.6398(9) 0.4945(10) 0.0511(13) Uani 0.5 1 d . . P B 1
O3A O 0.1564(11) 0.6499(8) 0.4894(9) 0.0511(13) Uani 0.5 1 d . . P B 2
O4 O -0.0879(10) 0.6508(8) 0.4304(7) 0.0511(13) Uani 0.5 1 d . . P B 1
O4A O -0.0391(10) 0.6403(8) 0.4576(8) 0.0511(13) Uani 0.5 1 d . . P B 2
O5 O -0.0303(11) 0.9587(8) 0.1192(9) 0.0511(13) Uani 0.5 1 d . . P B 1
O5A O 0.1231(12) 0.9676(8) 0.1586(7) 0.0511(13) Uani 0.5 1 d . . P B 2
O6 O 0.1617(12) 0.9613(9) 0.1896(7) 0.0511(13) Uani 0.5 1 d . . P B 1
O6A O -0.0732(11) 0.9597(8) 0.1306(9) 0.0511(13) Uani 0.5 1 d . . P B 2
N1 N 0.2898(13) 0.4405(11) 0.5415(9) 0.0545(11) Uani 0.5 1 d . . P A -1
N2 N 0.5523(12) 0.5624(11) 0.7844(11) 0.0716(17) Uani 0.5 1 d . . P A -1
H2 H 0.4966 0.6013 0.7469 0.086 Uiso 0.5 1 calc R U P A -1
N3 N 0.4980(13) 0.4770(12) 1.2514(11) 0.0716(17) Uani 0.5 1 d . . P A -1
H3 H 0.5349 0.4208 1.2776 0.086 Uiso 0.5 1 calc R U P A -1
N4 N 0.2792(13) 0.4550(11) 1.5025(9) 0.0545(11) Uani 0.5 1 d . . P A -1
C1 C 0.3700(12) 0.4656(10) 0.6339(10) 0.0545(11) Uani 0.5 1 d . . P A -1
H1 H 0.3424 0.5020 0.6830 0.065 Uiso 0.5 1 calc R U P A -1
C2 C 0.4914(13) 0.4370(10) 0.6544(11) 0.0545(11) Uani 0.5 1 d . . P A -1
C3 C 0.5303(13) 0.3813(10) 0.5847(10) 0.0545(11) Uani 0.5 1 d . . P A -1
H3A H 0.6105 0.3589 0.5991 0.065 Uiso 0.5 1 calc R U P A -1
C4 C 0.4480(15) 0.3569(12) 0.4892(13) 0.0545(11) Uani 0.5 1 d . . P A -1
H4 H 0.4738 0.3241 0.4371 0.065 Uiso 0.5 1 calc R U P A -1
C5 C 0.3307(13) 0.3836(10) 0.4774(12) 0.0545(11) Uani 0.5 1 d . . P A -1
H5 H 0.2745 0.3596 0.4191 0.065 Uiso 0.5 1 calc R U P A -1
C6 C 0.5701(17) 0.4720(16) 0.7502(14) 0.0716(17) Uani 0.5 1 d . . P A -1
C7 C 0.6209(14) 0.6027(17) 0.8828(11) 0.085(5) Uani 0.5 1 d D U P A -1
H7A H 0.6328 0.6772 0.8774 0.102 Uiso 0.5 1 calc R U P A -1
H7B H 0.7000 0.5697 0.9021 0.102 Uiso 0.5 1 calc R U P A -1
C8 C 0.556(3) 0.582(2) 0.9620(19) 0.142(10) Uani 0.5 1 d D U P A -1
H8A H 0.4833 0.6245 0.9439 0.170 Uiso 0.5 1 calc R U P A -1
H8B H 0.6066 0.6116 1.0251 0.170 Uiso 0.5 1 calc R U P A -1
C9 C 0.518(2) 0.4752(18) 0.9891(18) 0.124(8) Uani 0.5 1 d D U P A -1
H9A H 0.4678 0.4424 0.9279 0.149 Uiso 0.5 1 calc R U P A -1
H9B H 0.5892 0.4321 1.0143 0.149 Uiso 0.5 1 calc R U P A -1
C10 C 0.4480(19) 0.4807(19) 1.0688(13) 0.100(7) Uani 0.5 1 d D U P A -1
H10A H 0.3785 0.5263 1.0458 0.120 Uiso 0.5 1 calc R U P A -1
H10B H 0.4189 0.4117 1.0803 0.120 Uiso 0.5 1 calc R U P A -1
C11 C 0.5295(16) 0.5217(17) 1.1658(11) 0.094(6) Uani 0.5 1 d D U P A -1
H11A H 0.6130 0.5049 1.1683 0.112 Uiso 0.5 1 calc R U P A -1
H11B H 0.5221 0.5970 1.1678 0.112 Uiso 0.5 1 calc R U P A -1
C12 C 0.4142(16) 0.5172(15) 1.2938(14) 0.0716(17) Uani 0.5 1 d . . P A -1
C13 C 0.3417(12) 0.3740(11) 1.5467(12) 0.0545(11) Uani 0.5 1 d . . P A -1
H13 H 0.3197 0.3436 1.6018 0.065 Uiso 0.5 1 calc R U P A -1
C14 C 0.4372(14) 0.3312(12) 1.5171(12) 0.0545(11) Uani 0.5 1 d . . P A -1
H14 H 0.4825 0.2757 1.5517 0.065 Uiso 0.5 1 calc R U P A -1
C15 C 0.4617(13) 0.3793(10) 1.4281(11) 0.0545(11) Uani 0.5 1 d . . P A -1
H15 H 0.5243 0.3543 1.4022 0.065 Uiso 0.5 1 calc R U P A -1
C16 C 0.3944(12) 0.4594(11) 1.3831(10) 0.0545(11) Uani 0.5 1 d . . P A -1
C17 C 0.3032(12) 0.4965(11) 1.4232(10) 0.0545(11) Uani 0.5 1 d . . P A -1
H17 H 0.2574 0.5533 1.3920 0.065 Uiso 0.5 1 calc R U P A -1
C18 C 0.0206(15) 0.6893(17) 0.4534(14) 0.0511(13) Uani 0.5 1 d . . P B 1
C18A C 0.0568(16) 0.6859(17) 0.4603(15) 0.0511(13) Uani 0.5 1 d . . P B 2
C19 C 0.052(3) 0.951(3) 0.1971(18) 0.0511(13) Uani 0.5 1 d D . P B 1
C19A C 0.035(3) 0.952(3) 0.186(2) 0.0511(13) Uani 0.5 1 d . . P B 2
C20 C 0.046(3) 0.925(3) 0.302(2) 0.0392(17) Uani 0.5 1 d D . P B 1
H20 H 0.1054 0.9694 0.3487 0.047 Uiso 0.5 1 calc R U P B 1
C20A C 0.030(3) 0.923(3) 0.293(2) 0.0392(17) Uani 0.5 1 d . . P B 2
H20A H -0.0355 0.9646 0.3081 0.047 Uiso 0.5 1 calc R U P B 2
C21 C -0.0757(16) 0.9460(14) 0.3245(12) 0.080(3) Uani 0.5 1 d D . P B 1
H21A H -0.1418 0.9410 0.2629 0.096 Uiso 0.5 1 calc R U P B 1
H21B H -0.0774 1.0143 0.3551 0.096 Uiso 0.5 1 calc R U P B 1
C21A C 0.1453(16) 0.9431(15) 0.3807(12) 0.080(3) Uani 0.5 1 d . . P B 2
H21C H 0.2164 0.9452 0.3542 0.096 Uiso 0.5 1 calc R U P B 2
H21D H 0.1389 1.0091 0.4141 0.096 Uiso 0.5 1 calc R U P B 2
C22 C -0.0823(17) 0.8589(14) 0.4001(12) 0.080(3) Uani 0.5 1 d D . P B 1
H22A H -0.0913 0.8890 0.4635 0.096 Uiso 0.5 1 calc R U P B 1
H22B H -0.1524 0.8152 0.3718 0.096 Uiso 0.5 1 calc R U P B 1
C22A C 0.1540(17) 0.8579(16) 0.4521(13) 0.080(3) Uani 0.5 1 d . . P B 2
H22C H 0.2218 0.8135 0.4490 0.096 Uiso 0.5 1 calc R U P B 2
H22D H 0.1691 0.8855 0.5211 0.096 Uiso 0.5 1 calc R U P B 2
C23 C 0.0199(14) 0.8002(19) 0.4190(16) 0.0392(17) Uani 0.5 1 d D . P B 1
C23A C 0.0496(14) 0.8000(19) 0.4302(16) 0.0392(17) Uani 0.5 1 d D . P B 2
C24 C 0.0786(12) 0.8169(9) 0.3304(9) 0.0392(17) Uani 0.5 1 d . . P B 1
C24A C -0.0016(12) 0.8066(9) 0.3045(9) 0.0392(17) Uani 0.5 1 d . . P B 2
C25 C 0.041(2) 0.741(2) 0.253(2) 0.089(3) Uani 0.5 1 d . . P B 1
H25A H -0.0456 0.7384 0.2316 0.133 Uiso 0.5 1 calc R U P B 1
H25B H 0.0726 0.6740 0.2786 0.133 Uiso 0.5 1 calc R U P B 1
H25C H 0.0720 0.7593 0.1952 0.133 Uiso 0.5 1 calc R U P B 1
C25A C -0.1236(18) 0.7795(13) 0.2528(13) 0.089(3) Uani 0.5 1 d . . P B 2
H25D H -0.1787 0.8237 0.2765 0.133 Uiso 0.5 1 calc R U P B 2
H25E H -0.1384 0.7079 0.2669 0.133 Uiso 0.5 1 calc R U P B 2
H25F H -0.1358 0.7888 0.1804 0.133 Uiso 0.5 1 calc R U P B 2
C26 C 0.2247(17) 0.8115(13) 0.3603(13) 0.089(3) Uani 0.5 1 d . . P B 1
H26A H 0.2523 0.8115 0.2990 0.133 Uiso 0.5 1 calc R U P B 1
H26B H 0.2513 0.7487 0.3983 0.133 Uiso 0.5 1 calc R U P B 1
H26C H 0.2575 0.8710 0.4014 0.133 Uiso 0.5 1 calc R U P B 1
C26A C 0.087(2) 0.738(2) 0.267(2) 0.089(3) Uani 0.5 1 d . . P B 2
H26D H 0.0713 0.7439 0.1938 0.133 Uiso 0.5 1 calc R U P B 2
H26E H 0.0765 0.6662 0.2845 0.133 Uiso 0.5 1 calc R U P B 2
H26F H 0.1685 0.7593 0.2984 0.133 Uiso 0.5 1 calc R U P B 2
C27 C 0.1284(18) 0.8552(14) 0.4923(13) 0.089(3) Uani 0.5 1 d D . P B 1
H27A H 0.1074 0.8735 0.5544 0.133 Uiso 0.5 1 calc R U P B 1
H27B H 0.1483 0.9172 0.4604 0.133 Uiso 0.5 1 calc R U P B 1
H27C H 0.1970 0.8090 0.5079 0.133 Uiso 0.5 1 calc R U P B 1
C27A C -0.0578(18) 0.8519(13) 0.4641(14) 0.089(3) Uani 0.5 1 d D . P B 2
H27D H -0.1311 0.8136 0.4356 0.133 Uiso 0.5 1 calc R U P B 2
H27E H -0.0676 0.9226 0.4400 0.133 Uiso 0.5 1 calc R U P B 2
H27F H -0.0405 0.8512 0.5374 0.133 Uiso 0.5 1 calc R U P B 2
O1W O 0.6372(7) 0.2895(7) 0.3302(8) 0.147(4) Uani 1 1 d G . . C 1
H1WA H 0.6414 0.3056 0.2700 0.221 Uiso 1 1 d G U . C 1
H1WB H 0.6975 0.3159 0.3740 0.221 Uiso 1 1 d G U . C 1

loop_
_atom_site_aniso_label
_atom_site_aniso_U_11
_atom_site_aniso_U_22
_atom_site_aniso_U_33
_atom_site_aniso_U_23
_atom_site_aniso_U_13
_atom_site_aniso_U_12
Co1 0.0609(6) 0.0352(5) 0.0734(7) -0.0066(4) 0.0246(5) 0.0017(4)
O1 0.067(4) 0.086(4) 0.069(5) -0.005(4) 0.031(4) 0.001(3)
O2 0.067(4) 0.086(4) 0.069(5) -0.005(4) 0.031(4) 0.001(3)
O3 0.077(5) 0.0408(13) 0.0412(19) 0.0062(14) 0.026(2) -0.001(2)
O3A 0.077(5) 0.0408(13) 0.0412(19) 0.0062(14) 0.026(2) -0.001(2)
O4 0.077(5) 0.0408(13) 0.0412(19) 0.0062(14) 0.026(2) -0.001(2)
O4A 0.077(5) 0.0408(13) 0.0412(19) 0.0062(14) 0.026(2) -0.001(2)
O5 0.077(5) 0.0408(13) 0.0412(19) 0.0062(14) 0.026(2) -0.001(2)
O5A 0.077(5) 0.0408(13) 0.0412(19) 0.0062(14) 0.026(2) -0.001(2)
O6 0.077(5) 0.0408(13) 0.0412(19) 0.0062(14) 0.026(2) -0.001(2)
O6A 0.077(5) 0.0408(13) 0.0412(19) 0.0062(14) 0.026(2) -0.001(2)
N1 0.061(2) 0.052(2) 0.058(3) -0.003(2) 0.029(2) -0.0029(18)
N2 0.067(4) 0.086(4) 0.069(5) -0.005(4) 0.031(4) 0.001(3)
N3 0.067(4) 0.086(4) 0.069(5) -0.005(4) 0.031(4) 0.001(3)
N4 0.061(2) 0.052(2) 0.058(3) -0.003(2) 0.029(2) -0.0029(18)
C1 0.061(2) 0.052(2) 0.058(3) -0.003(2) 0.029(2) -0.0029(18)
C2 0.061(2) 0.052(2) 0.058(3) -0.003(2) 0.029(2) -0.0029(18)
C3 0.061(2) 0.052(2) 0.058(3) -0.003(2) 0.029(2) -0.0029(18)
C4 0.061(2) 0.052(2) 0.058(3) -0.003(2) 0.029(2) -0.0029(18)
C5 0.061(2) 0.052(2) 0.058(3) -0.003(2) 0.029(2) -0.0029(18)
C6 0.067(4) 0.086(4) 0.069(5) -0.005(4) 0.031(4) 0.001(3)
C7 0.064(10) 0.134(15) 0.059(10) -0.029(10) 0.020(8) -0.027(10)
C8 0.16(2) 0.18(2) 0.083(16) -0.011(17) 0.029(15) -0.025(19)
C9 0.112(18) 0.16(2) 0.109(17) -0.071(16) 0.042(13) 0.010(15)
C10 0.134(16) 0.123(16) 0.068(12) 0.015(12) 0.069(12) 0.033(14)
C11 0.100(13) 0.142(16) 0.055(10) 0.002(10) 0.048(9) 0.004(12)
C12 0.067(4) 0.086(4) 0.069(5) -0.005(4) 0.031(4) 0.001(3)
C13 0.061(2) 0.052(2) 0.058(3) -0.003(2) 0.029(2) -0.0029(18)
C14 0.061(2) 0.052(2) 0.058(3) -0.003(2) 0.029(2) -0.0029(18)
C15 0.061(2) 0.052(2) 0.058(3) -0.003(2) 0.029(2) -0.0029(18)
C16 0.061(2) 0.052(2) 0.058(3) -0.003(2) 0.029(2) -0.0029(18)
C17 0.061(2) 0.052(2) 0.058(3) -0.003(2) 0.029(2) -0.0029(18)
C18 0.077(5) 0.0408(13) 0.0412(19) 0.0062(14) 0.026(2) -0.001(2)
C18A 0.077(5) 0.0408(13) 0.0412(19) 0.0062(14) 0.026(2) -0.001(2)
C19 0.077(5) 0.0408(13) 0.0412(19) 0.0062(14) 0.026(2) -0.001(2)
C19A 0.077(5) 0.0408(13) 0.0412(19) 0.0062(14) 0.026(2) -0.001(2)
C20 0.052(5) 0.034(2) 0.032(3) 0.000(2) 0.012(4) 0.001(4)
C20A 0.052(5) 0.034(2) 0.032(3) 0.000(2) 0.012(4) 0.001(4)
C21 0.092(6) 0.102(7) 0.054(5) 0.004(4) 0.032(5) -0.004(5)
C21A 0.092(6) 0.102(7) 0.054(5) 0.004(4) 0.032(5) -0.004(5)
C22 0.092(6) 0.102(7) 0.054(5) 0.004(4) 0.032(5) -0.004(5)
C22A 0.092(6) 0.102(7) 0.054(5) 0.004(4) 0.032(5) -0.004(5)
C23 0.052(5) 0.034(2) 0.032(3) 0.000(2) 0.012(4) 0.001(4)
C23A 0.052(5) 0.034(2) 0.032(3) 0.000(2) 0.012(4) 0.001(4)
C24 0.052(5) 0.034(2) 0.032(3) 0.000(2) 0.012(4) 0.001(4)
C24A 0.052(5) 0.034(2) 0.032(3) 0.000(2) 0.012(4) 0.001(4)
C25 0.145(8) 0.057(4) 0.069(5) 0.001(3) 0.035(6) -0.007(5)
C25A 0.145(8) 0.057(4) 0.069(5) 0.001(3) 0.035(6) -0.007(5)
C26 0.145(8) 0.057(4) 0.069(5) 0.001(3) 0.035(6) -0.007(5)
C26A 0.145(8) 0.057(4) 0.069(5) 0.001(3) 0.035(6) -0.007(5)
C27 0.145(8) 0.057(4) 0.069(5) 0.001(3) 0.035(6) -0.007(5)
C27A 0.145(8) 0.057(4) 0.069(5) 0.001(3) 0.035(6) -0.007(5)
O1W 0.113(6) 0.109(6) 0.203(9) -0.069(7) 0.012(6) 0.023(5)

loop_
_atom_type_symbol
_atom_type_description
_atom_type_scat_dispersion_real
_atom_type_scat_dispersion_imag
_atom_type_scat_source
C C 0.0033 0.0016 'International Tables Vol C Tables 4.2.6.8 and 6.1.1.4'
H H 0.0000 0.0000 'International Tables Vol C Tables 4.2.6.8 and 6.1.1.4'
Co Co 0.3494 0.9721 'International Tables Vol C Tables 4.2.6.8 and 6.1.1.4'
N N 0.0061 0.0033 'International Tables Vol C Tables 4.2.6.8 and 6.1.1.4'
O O 0.0106 0.0060 'International Tables Vol C Tables 4.2.6.8 and 6.1.1.4'

loop_
_geom_angle_atom_site_label_1
_geom_angle_atom_site_label_2
_geom_angle_atom_site_label_3
_geom_angle
_geom_angle_site_symmetry_1
_geom_angle_site_symmetry_3
O3 Co1 N1 111.1(5) . .
O5A Co1 O4A 90.6(5) 4_576 3_566
O3 Co1 O4 165.7(4) . 3_566
N1 Co1 O4 83.1(5) . 3_566
O3 Co1 O5 90.9(5) . 2_545
N1 Co1 O5 102.9(5) . 2_545
O4 Co1 O5 87.0(4) 3_566 2_545
O5A Co1 O3A 93.9(5) 4_576 .
O4A Co1 O3A 163.3(4) 3_566 .
O5A Co1 O6A 165.8(4) 4_576 2_545
O4A Co1 O6A 83.3(4) 3_566 2_545
O3A Co1 O6A 88.4(4) . 2_545
O3 Co1 O6 90.1(5) . 4_576
N1 Co1 O6 93.3(5) . 4_576
O4 Co1 O6 87.7(4) 3_566 4_576
O5 Co1 O6 162.2(4) 2_545 4_576
C18 O3 Co1 126.1(11) . .
C18A O3A Co1 102.6(12) . .
C18 O4 Co1 121.8(11) . 3_566
C18A O4A Co1 146.9(12) . 3_566
C19 O5 Co1 159.7(16) . 2
C19A O5A Co1 124.0(13) . 4_575
C19 O6 Co1 98.6(11) . 4_575
C19A O6A Co1 124.8(16) . 2
C5 N1 C1 117.5(14) . .
C5 N1 Co1 130.0(12) . .
C1 N1 Co1 112.5(10) . .
C6 N2 C7 123.6(17) . .
C6 N2 H2 118.2 . .
C7 N2 H2 118.2 . .
C12 N3 C11 123.6(17) . .
C12 N3 H3 118.2 . .
C11 N3 H3 118.2 . .
C17 N4 C13 119.9(14) . .
N1 C1 C2 120.8(12) . .
N1 C1 H1 119.6 . .
C2 C1 H1 119.6 . .
C3 C2 C1 119.5(13) . .
C3 C2 C6 123.4(14) . .
C1 C2 C6 117.0(13) . .
C2 C3 C4 119.5(14) . .
C2 C3 H3A 120.2 . .
C4 C3 H3A 120.2 . .
C5 C4 C3 116.9(14) . .
C5 C4 H4 121.6 . .
C3 C4 H4 121.6 . .
N1 C5 C4 125.2(16) . .
N1 C5 H5 117.4 . .
C4 C5 H5 117.4 . .
O1 C6 N2 121.4(18) . .
O1 C6 C2 119.6(16) . .
N2 C6 C2 118.9(17) . .
N2 C7 C8 110.6(16) . .
N2 C7 H7A 109.5 . .
C8 C7 H7A 109.5 . .
N2 C7 H7B 109.5 . .
C8 C7 H7B 109.5 . .
H7A C7 H7B 108.1 . .
C7 C8 C9 125(2) . .
C7 C8 H8A 106.2 . .
C9 C8 H8A 106.2 . .
C7 C8 H8B 106.2 . .
C9 C8 H8B 106.2 . .
H8A C8 H8B 106.4 . .
C10 C9 C8 111.9(14) . .
C10 C9 H9A 109.2 . .
C8 C9 H9A 109.2 . .
C10 C9 H9B 109.2 . .
C8 C9 H9B 109.2 . .
H9A C9 H9B 107.9 . .
C11 C10 C9 108.8(17) . .
C11 C10 H10A 109.9 . .
C9 C10 H10A 109.9 . .
C11 C10 H10B 109.9 . .
C9 C10 H10B 109.9 . .
H10A C10 H10B 108.3 . .
N3 C11 C10 110.0(15) . .
N3 C11 H11A 109.7 . .
C10 C11 H11A 109.7 . .
N3 C11 H11B 109.7 . .
C10 C11 H11B 109.7 . .
H11A C11 H11B 108.2 . .
O2 C12 N3 122.7(17) . .
O2 C12 C16 121.6(15) . .
N3 C12 C16 115.6(16) . .
N4 C13 C14 124.3(14) . .
N4 C13 H13 117.9 . .
C14 C13 H13 117.9 . .
C13 C14 C15 114.5(14) . .
C13 C14 H14 122.7 . .
C15 C14 H14 122.7 . .
C16 C15 C14 119.8(13) . .
C16 C15 H15 120.1 . .
C14 C15 H15 120.1 . .
C15 C16 C17 119.5(13) . .
C15 C16 C12 124.4(13) . .
C17 C16 C12 116.0(13) . .
N4 C17 C16 122.0(14) . .
N4 C17 H17 119.0 . .
C16 C17 H17 119.0 . .
O3 C18 O4 124.8(19) . .
O3 C18 C23 124.0(16) . .
O4 C18 C23 111.2(14) . .
O3A C18A O4A 126(2) . .
O3A C18A C23A 116.2(15) . .
O4A C18A C23A 117.6(16) . .
O5 C19 O6 118(2) . .
O5 C19 C20 129(3) . .
O6 C19 C20 113(2) . .
O5A C19A O6A 125(2) . .
O5A C19A C20A 127(2) . .
O6A C19A C20A 108(3) . .
C24 C20 C19 113(3) . .
C24 C20 C21 107(2) . .
C19 C20 C21 116(3) . .
C24 C20 H20 106.8 . .
C19 C20 H20 106.8 . .
C21 C20 H20 106.8 . .
C19A C20A C21A 117(2) . .
C19A C20A C24A 113(3) . .
C21A C20A C24A 105(2) . .
C19A C20A H20A 107.0 . .
C21A C20A H20A 107.0 . .
C24A C20A H20A 107.0 . .
C20 C21 C22 102.3(17) . .
C20 C21 H21A 111.3 . .
C22 C21 H21A 111.3 . .
C20 C21 H21B 111.3 . .
C22 C21 H21B 111.3 . .
H21A C21 H21B 109.2 . .
C22A C21A C20A 106.6(18) . .
C22A C21A H21C 110.4 . .
C20A C21A H21C 110.4 . .
C22A C21A H21D 110.4 . .
C20A C21A H21D 110.4 . .
H21C C21A H21D 108.6 . .
C23 C22 C21 110.0(17) . .
C23 C22 H22A 109.7 . .
C21 C22 H22A 109.7 . .
C23 C22 H22B 109.7 . .
C21 C22 H22B 109.7 . .
H22A C22 H22B 108.2 . .
C23A C22A C21A 111.1(18) . .
C23A C22A H22C 109.4 . .
C21A C22A H22C 109.4 . .
C23A C22A H22D 109.4 . .
C21A C22A H22D 109.4 . .
H22C C22A H22D 108.0 . .
C22 C23 C18 121.4(17) . .
C22 C23 C24 107.7(18) . .
C18 C23 C24 114.1(16) . .
C22 C23 C27 112.1(19) . .
C18 C23 C27 107.2(16) . .
C24 C23 C27 89.9(13) . .
C22A C23A C18A 118.8(17) . .
C22A C23A C27A 114.3(19) . .
C18A C23A C27A 108.9(16) . .
C22A C23A C24A 104.5(17) . .
C18A C23A C24A 107.9(15) . .
C27A C23A C24A 100.7(13) . .
C25 C24 C20 116.7(17) . .
C25 C24 C23 112.2(16) . .
C20 C24 C23 101.8(16) . .
C25 C24 C26 104.4(14) . .
C20 C24 C26 106.6(16) . .
C23 C24 C26 115.6(12) . .
C25A C24A C26A 110.0(15) . .
C25A C24A C20A 113.9(15) . .
C26A C24A C20A 109.5(19) . .
C25A C24A C23A 122.1(12) . .
C26A C24A C23A 103.1(14) . .
C20A C24A C23A 97.1(15) . .
C24 C25 H25A 109.5 . .
C24 C25 H25B 109.5 . .
H25A C25 H25B 109.5 . .
C24 C25 H25C 109.5 . .
H25A C25 H25C 109.5 . .
H25B C25 H25C 109.5 . .
C24A C25A H25D 109.5 . .
C24A C25A H25E 109.5 . .
H25D C25A H25E 109.5 . .
C24A C25A H25F 109.5 . .
H25D C25A H25F 109.5 . .
H25E C25A H25F 109.5 . .
C24 C26 H26A 109.5 . .
C24 C26 H26B 109.5 . .
H26A C26 H26B 109.5 . .
C24 C26 H26C 109.5 . .
H26A C26 H26C 109.5 . .
H26B C26 H26C 109.5 . .
C24A C26A H26D 109.5 . .
C24A C26A H26E 109.5 . .
H26D C26A H26E 109.5 . .
C24A C26A H26F 109.5 . .
H26D C26A H26F 109.5 . .
H26E C26A H26F 109.5 . .
C23 C27 H27A 109.5 . .
C23 C27 H27B 109.5 . .
H27A C27 H27B 109.5 . .
C23 C27 H27C 109.5 . .
H27A C27 H27C 109.5 . .
H27B C27 H27C 109.5 . .
C23A C27A H27D 109.5 . .
C23A C27A H27E 109.5 . .
H27D C27A H27E 109.5 . .
C23A C27A H27F 109.5 . .
H27D C27A H27F 109.5 . .
H27E C27A H27F 109.5 . .
H1WA O1W H1WB 109.5 . .

loop_
_geom_bond_atom_site_label_1
_geom_bond_atom_site_label_2
_geom_bond_distance
_geom_bond_site_symmetry_2
Co1 O5A 1.841(10) 4_576
Co1 O3 1.908(12) .
Co1 N1 2.059(15) .
Co1 O4A 2.083(12) 3_566
Co1 O4 2.093(11) 3_566
Co1 O5 2.111(13) 2_545
Co1 O3A 2.124(10) .
Co1 O6A 2.186(11) 2_545
Co1 O6 2.208(9) 4_576
Co1 Co1 2.749(2) 3_566
O1 C6 1.27(2) .
O2 C12 1.21(2) .
O3 C18 1.27(2) .
O3A C18A 1.22(2) .
O4 C18 1.32(2) .
O4 Co1 2.093(11) 3_566
O4A C18A 1.26(2) .
O4A Co1 2.083(12) 3_566
O5 C19 1.25(3) .
O5 Co1 2.111(13) 2
O5A C19A 1.20(3) .
O5A Co1 1.841(10) 4_575
O6 C19 1.31(3) .
O6 Co1 2.208(9) 4_575
O6A C19A 1.30(3) .
O6A Co1 2.186(11) 2
N1 C5 1.33(2) .
N1 C1 1.410(19) .
N2 C6 1.31(2) .
N2 C7 1.48(2) .
N2 H2 0.8800 .
N3 C12 1.37(2) .
N3 C11 1.45(2) .
N3 H3 0.8800 .
N4 C17 1.314(17) .
N4 C13 1.34(2) .
C1 C2 1.419(19) .
C1 H1 0.9500 .
C2 C3 1.373(17) .
C2 C6 1.47(2) .
C3 C4 1.45(2) .
C3 H3A 0.9500 .
C4 C5 1.38(2) .
C4 H4 0.9500 .
C5 H5 0.9500 .
C7 C8 1.503(17) .
C7 H7A 0.9900 .
C7 H7B 0.9900 .
C8 C9 1.548(18) .
C8 H8A 0.9900 .
C8 H8B 0.9900 .
C9 C10 1.529(17) .
C9 H9A 0.9900 .
C9 H9B 0.9900 .
C10 C11 1.523(17) .
C10 H10A 0.9900 .
C10 H10B 0.9900 .
C11 H11A 0.9900 .
C11 H11B 0.9900 .
C12 C16 1.51(2) .
C13 C14 1.40(2) .
C13 H13 0.9500 .
C14 C15 1.473(18) .
C14 H14 0.9500 .
C15 C16 1.358(19) .
C15 H15 0.9500 .
C16 C17 1.406(18) .
C17 H17 0.9500 .
C18 C23 1.52(3) .
C18A C23A 1.54(3) .
C19 C20 1.509(19) .
C19A C20A 1.54(3) .
C20 C24 1.49(4) .
C20 C21 1.55(4) .
C20 H20 1.0000 .
C20A C21A 1.58(3) .
C20A C24A 1.59(4) .
C20A H20A 1.0000 .
C21 C22 1.559(15) .
C21 H21A 0.9900 .
C21 H21B 0.9900 .
C21A C22A 1.47(2) .
C21A H21C 0.9900 .
C21A H21D 0.9900 .
C22 C23 1.38(3) .
C22 H22A 0.9900 .
C22 H22B 0.9900 .
C22A C23A 1.40(3) .
C22A H22C 0.9900 .
C22A H22D 0.9900 .
C23 C24 1.56(3) .
C23 C27 1.573(17) .
C23A C27A 1.596(17) .
C23A C24A 1.68(3) .
C24 C25 1.44(3) .
C24 C26 1.65(2) .
C24A C25A 1.46(2) .
C24A C26A 1.56(3) .
C25 H25A 0.9800 .
C25 H25B 0.9800 .
C25 H25C 0.9800 .
C25A H25D 0.9800 .
C25A H25E 0.9800 .
C25A H25F 0.9800 .
C26 H26A 0.9800 .
C26 H26B 0.9800 .
C26 H26C 0.9800 .
C26A H26D 0.9800 .
C26A H26E 0.9800 .
C26A H26F 0.9800 .
C27 H27A 0.9800 .
C27 H27B 0.9800 .
C27 H27C 0.9800 .
C27A H27D 0.9800 .
C27A H27E 0.9800 .
C27A H27F 0.9800 .
O1W H1WA 0.8697 .
O1W H1WB 0.8700 .
